data_7015089
loop_
_publ_author_name
'Naiya, Subrata'
'Wang, Hui-Sheng'
'Drew, Michael G. B.'
'Song, You'
'Ghosh, Ashutosh'

_publ_section_title
;
 Structural and magnetic studies of Schiff base complexes of nickel(II)
 nitrite: change in crystalline state, ligand rearrangement and a very
 rare \m-nitrito-1\kO:2\kN:3\kO' bridging mode.
;
_journal_issue 12
_journal_name_full 'Dalton transactions (Cambridge, England : 2003)'
_journal_page_first 2744
_journal_page_last 2756
_journal_paper_doi 10.1039/c0dt00978d
_journal_volume 40
_journal_year 2011
_chemical_formula_sum 'C35 H37 Cl2 N6 Ni3 O9.5'
_chemical_formula_weight 940.74
_chemical_name_systematic
;
?
;
_space_group_IT_number 58
_symmetry_cell_setting orthorhombic
_symmetry_space_group_name_Hall '-P 2 2n'
_symmetry_space_group_name_H-M 'P n n m'
_atom_sites_solution_hydrogens geom
_atom_sites_solution_primary direct
_atom_sites_solution_secondary difmap
_audit_creation_method SHELXL-97
_cell_angle_alpha 90.00
_cell_angle_beta 90.00
_cell_angle_gamma 90.00
_cell_formula_units_Z 4
_cell_length_a 16.004(3)
_cell_length_b 15.268(3)
_cell_length_c 15.745(3)
_cell_measurement_reflns_used 29489
_cell_measurement_temperature 150(2)
_cell_measurement_theta_max 22.97
_cell_measurement_theta_min 1.81
_cell_volume 3847.3(13)
_computing_molecular_graphics PLATON(Spek,2004)
_computing_structure_refinement 'SHELXL-97 (Sheldrick, 1997)'
_computing_structure_solution 'SHELXS-97 (Sheldrick, 1997)'
_diffrn_ambient_temperature 150(2)
_diffrn_measured_fraction_theta_full 0.999
_diffrn_measured_fraction_theta_max 0.999
_diffrn_radiation_monochromator graphite
_diffrn_radiation_source 'fine-focus sealed tube'
_diffrn_radiation_type MoK\a
_diffrn_radiation_wavelength 0.71073
_diffrn_reflns_av_R_equivalents 0.1105
_diffrn_reflns_av_sigmaI/netI 0.0491
_diffrn_reflns_limit_h_max 17
_diffrn_reflns_limit_h_min -17
_diffrn_reflns_limit_k_max 16
_diffrn_reflns_limit_k_min -16
_diffrn_reflns_limit_l_max 17
_diffrn_reflns_limit_l_min -17
_diffrn_reflns_number 29489
_diffrn_reflns_theta_full 22.97
_diffrn_reflns_theta_max 22.97
_diffrn_reflns_theta_min 1.81
_diffrn_standards_decay_% n/a
_diffrn_standards_interval_count n/a
_diffrn_standards_interval_time n/a
_diffrn_standards_number n/a
_exptl_absorpt_coefficient_mu 1.655
_exptl_absorpt_correction_T_max 0.987
_exptl_absorpt_correction_T_min 0.827
_exptl_absorpt_correction_type empirical
_exptl_absorpt_process_details SADABS
_exptl_crystal_colour black
_exptl_crystal_density_diffrn 1.619
_exptl_crystal_density_method 'not measured'
_exptl_crystal_description needle
_exptl_crystal_F_000 1920
_exptl_crystal_size_max 0.30
_exptl_crystal_size_mid 0.05
_exptl_crystal_size_min 0.05
_refine_diff_density_max 2.003
_refine_diff_density_min -0.785
_refine_diff_density_rms 0.140
_refine_ls_extinction_method none
_refine_ls_goodness_of_fit_ref 0.997
_refine_ls_hydrogen_treatment constr
_refine_ls_matrix_type full
_refine_ls_number_parameters 265
_refine_ls_number_reflns 2792
_refine_ls_number_restraints 0
_refine_ls_restrained_S_all 0.997
_refine_ls_R_factor_all 0.0975
_refine_ls_R_factor_gt 0.0721
_refine_ls_shift/su_max 0.000
_refine_ls_shift/su_mean 0.000
_refine_ls_structure_factor_coef Fsqd
_refine_ls_weighting_details
;
w=1/[\s^2^(Fo^2^)+(0.1099P)^2^+45.3665P] where P=(Fo^2^+2Fc^2^)/3
;
_refine_ls_weighting_scheme calc
_refine_ls_wR_factor_gt 0.1995
_refine_ls_wR_factor_ref 0.2122
_reflns_number_gt 2121
_reflns_number_total 2792
_reflns_threshold_expression >2sigma(I)
_cod_data_source_file c0dt00978d.txt
_cod_data_source_block 4
_cod_original_cell_volume 3847.4(13)
_cod_original_sg_symbol_H-M Pnnm
_cod_original_formula_sum 'C35 H37 Cl2 N6 Ni3 O9.50'
_cod_database_code 7015089

loop_
_symmetry_equiv_pos_as_xyz
'x, y, z'
'-x, -y, z'
'x+1/2, -y+1/2, -z+1/2'
'-x+1/2, y+1/2, -z+1/2'
'-x, -y, -z'
'x, y, -z'
'-x-1/2, y-1/2, z-1/2'
'x-1/2, -y-1/2, z-1/2'

loop_
_atom_site_label
_atom_site_type_symbol
_atom_site_fract_x
_atom_site_fract_y
_atom_site_fract_z
_atom_site_U_iso_or_equiv
_atom_site_adp_type
_atom_site_occupancy
_atom_site_symmetry_multiplicity
_atom_site_calc_flag
_atom_site_refinement_flags
_atom_site_disorder_assembly
_atom_site_disorder_group
Ni1 Ni 0.5000 0.5000 0.5000 0.0234(6) Uani 1 4 d S . .
Ni2 Ni 0.0000 0.5000 0.5000 0.0248(6) Uani 1 4 d S . .
Ni3 Ni 0.16426(9) 0.58921(10) 0.5000 0.0232(4) Uani 1 2 d S . .
Ni4 Ni 0.38160(10) 0.35121(10) 0.5000 0.0303(5) Uani 1 2 d S . .
C12 C 0.4811(5) 0.3765(6) 0.6583(6) 0.036(2) Uani 1 1 d . . .
C13 C 0.5528(5) 0.4052(7) 0.7001(7) 0.040(3) Uani 1 1 d . . .
H13 H 0.5903 0.4419 0.6723 0.048 Uiso 1 1 calc R . .
C14 C 0.5688(6) 0.3788(8) 0.7852(7) 0.051(3) Uani 1 1 d . . .
H14 H 0.6160 0.3999 0.8130 0.061 Uiso 1 1 calc R . .
C15 C 0.5169(7) 0.3238(9) 0.8262(8) 0.068(4) Uani 1 1 d . . .
H15 H 0.5299 0.3039 0.8805 0.082 Uiso 1 1 calc R . .
C16 C 0.4438(7) 0.2971(9) 0.7867(9) 0.073(4) Uani 1 1 d . . .
H16 H 0.4064 0.2622 0.8166 0.088 Uiso 1 1 calc R . .
C17 C 0.4247(6) 0.3210(8) 0.7034(8) 0.058(3) Uani 1 1 d . . .
C18 C 0.3443(6) 0.2930(8) 0.6702(9) 0.060(4) Uani 1 1 d . . .
H18 H 0.3094 0.2656 0.7092 0.072 Uiso 1 1 calc R . .
C20 C 0.2275(6) 0.2734(7) 0.5798(8) 0.053(3) Uani 1 1 d . . .
H20A H 0.1926 0.3252 0.5758 0.064 Uiso 1 1 calc R . .
H20B H 0.2079 0.2391 0.6277 0.064 Uiso 1 1 calc R . .
C21 C 0.2175(10) 0.2202(10) 0.5000 0.069(6) Uani 1 2 d S . .
H21A H 0.1626 0.1934 0.5000 0.082 Uiso 1 2 calc SR . .
H21B H 0.2587 0.1736 0.5000 0.082 Uiso 1 2 calc SR . .
C32 C 0.1193(5) 0.4937(5) 0.6578(6) 0.029(2) Uani 1 1 d . . .
C33 C 0.0793(5) 0.4222(6) 0.6989(7) 0.038(2) Uani 1 1 d . . .
H33 H 0.0356 0.3942 0.6710 0.046 Uiso 1 1 calc R . .
C34 C 0.1017(7) 0.3932(7) 0.7759(7) 0.051(3) Uani 1 1 d . . .
H34 H 0.0755 0.3445 0.7994 0.062 Uiso 1 1 calc R . .
C35 C 0.1648(7) 0.4367(8) 0.8211(8) 0.059(3) Uani 1 1 d . . .
H35 H 0.1798 0.4185 0.8754 0.070 Uiso 1 1 calc R . .
C36 C 0.2043(7) 0.5070(7) 0.7833(6) 0.046(3) Uani 1 1 d . . .
H36 H 0.2467 0.5354 0.8129 0.055 Uiso 1 1 calc R . .
C37 C 0.1831(5) 0.5371(6) 0.7028(6) 0.030(2) Uani 1 1 d . . .
C38 C 0.2272(5) 0.6130(6) 0.6721(6) 0.026(2) Uani 1 1 d . . .
H38 H 0.2607 0.6421 0.7114 0.031 Uiso 1 1 calc R . .
C40 C 0.2774(8) 0.7227(8) 0.5823(7) 0.064(4) Uani 1 1 d . . .
H40A H 0.2542 0.7702 0.6157 0.077 Uiso 1 1 calc R . .
H40B H 0.3326 0.7105 0.6050 0.077 Uiso 1 1 calc R . .
C41 C 0.2874(15) 0.7529(12) 0.5000 0.088(8) Uani 1 2 d S . .
H41A H 0.3449 0.7729 0.5000 0.105 Uiso 1 2 calc SR . .
H41B H 0.2542 0.8060 0.5000 0.105 Uiso 1 2 calc SR . .
N19 N 0.3149(5) 0.3006(5) 0.5958(7) 0.046(2) Uani 1 1 d . . .
N39 N 0.2256(4) 0.6452(4) 0.5967(5) 0.0294(18) Uani 1 1 d . . .
N5 N 0.0617(7) 0.6737(6) 0.5000 0.034(3) Uani 1 2 d S . .
N2 N 0.3247(6) 0.4680(6) 0.5000 0.025(2) Uani 1 2 d S . .
O11 O 0.4649(3) 0.4016(4) 0.5800(4) 0.0343(16) Uani 1 1 d . . .
O3 O 0.3717(5) 0.5365(5) 0.5000 0.0248(19) Uani 1 2 d S . .
O31 O 0.0955(3) 0.5190(4) 0.5824(4) 0.0272(14) Uani 1 1 d . . .
O4 O -0.0126(6) 0.6362(6) 0.5000 0.038(2) Uani 1 2 d S . .
O6 O 0.0581(7) 0.7531(8) 0.5000 0.058(3) Uani 1 2 d S . .
O1 O 0.2483(5) 0.4790(5) 0.5000 0.029(2) Uani 1 2 d S . .
OW1 O 0.0000 0.0000 0.5000 0.104(7) Uiso 1 4 d S . .
OW2 O -0.1588(9) 0.0111(10) 0.5000 0.093(4) Uiso 1 2 d S . .
C81 C 0.4401(13) 0.1076(14) 0.4394(13) 0.046(5) Uiso 0.50 1 d P . .
H81A H 0.3955 0.1223 0.4002 0.055 Uiso 0.50 1 calc PR . .
H81B H 0.4791 0.0691 0.4106 0.055 Uiso 0.50 1 calc PR . .
Cl82 Cl 0.4939(3) 0.2080(3) 0.4752(3) 0.0441(14) Uiso 0.50 1 d P . .
Cl83 Cl 0.3984(4) 0.0547(4) 0.5310(3) 0.0562(16) Uiso 0.50 1 d P . .

loop_
_atom_site_aniso_label
_atom_site_aniso_U_11
_atom_site_aniso_U_22
_atom_site_aniso_U_33
_atom_site_aniso_U_23
_atom_site_aniso_U_13
_atom_site_aniso_U_12
Ni1 0.0165(11) 0.0212(12) 0.0325(13) 0.000 0.000 -0.0036(9)
Ni2 0.0159(11) 0.0216(12) 0.0368(14) 0.000 0.000 -0.0008(9)
Ni3 0.0208(8) 0.0209(8) 0.0280(9) 0.000 0.000 -0.0034(7)
Ni4 0.0170(8) 0.0186(8) 0.0551(12) 0.000 0.000 -0.0032(7)
C12 0.019(5) 0.044(6) 0.045(6) 0.020(5) 0.008(4) 0.005(4)
C13 0.021(5) 0.053(6) 0.047(6) 0.013(5) 0.000(5) 0.008(4)
C14 0.026(5) 0.071(8) 0.057(8) 0.017(6) 0.000(5) 0.008(5)
C15 0.043(7) 0.103(10) 0.059(8) 0.046(8) 0.004(6) 0.015(7)
C16 0.042(7) 0.099(11) 0.079(10) 0.060(8) 0.006(7) 0.002(7)
C17 0.030(6) 0.067(8) 0.076(9) 0.041(7) 0.005(6) 0.006(5)
C18 0.024(6) 0.068(8) 0.087(10) 0.049(7) 0.002(6) -0.007(5)
C20 0.022(5) 0.053(7) 0.086(9) 0.034(7) -0.008(6) -0.012(5)
C21 0.024(8) 0.025(8) 0.16(2) 0.000 0.000 -0.009(7)
C32 0.017(4) 0.023(5) 0.046(6) 0.000(4) 0.007(4) 0.009(4)
C33 0.019(5) 0.039(6) 0.057(7) 0.013(5) -0.002(5) 0.001(4)
C34 0.043(6) 0.057(7) 0.054(7) 0.035(6) -0.001(6) -0.009(6)
C35 0.068(8) 0.064(8) 0.044(7) 0.018(6) -0.005(6) -0.007(7)
C36 0.050(7) 0.050(6) 0.037(6) 0.000(5) -0.013(5) -0.003(5)
C37 0.025(5) 0.028(5) 0.036(6) 0.005(4) 0.004(4) 0.005(4)
C38 0.019(4) 0.030(5) 0.029(6) -0.003(4) -0.002(4) 0.001(4)
C40 0.090(10) 0.058(7) 0.044(7) 0.005(6) -0.008(7) -0.045(7)
C41 0.16(2) 0.060(12) 0.047(11) 0.000 0.000 -0.086(14)
N19 0.018(4) 0.032(5) 0.089(8) 0.014(5) 0.001(5) -0.011(3)
N39 0.027(4) 0.022(4) 0.040(5) -0.003(4) 0.004(4) -0.005(3)
N5 0.050(8) 0.008(5) 0.045(7) 0.000 0.000 0.012(5)
N2 0.017(6) 0.025(6) 0.034(6) 0.000 0.000 -0.005(5)
O11 0.019(3) 0.032(3) 0.053(4) 0.013(3) -0.005(3) -0.006(3)
O3 0.018(4) 0.017(4) 0.039(5) 0.000 0.000 -0.002(4)
O31 0.023(3) 0.029(3) 0.030(4) 0.007(3) -0.004(3) 0.000(3)
O4 0.040(6) 0.035(5) 0.039(6) 0.000 0.000 -0.016(5)
O6 0.048(7) 0.060(8) 0.066(8) 0.000 0.000 -0.006(6)
O1 0.014(5) 0.020(4) 0.053(6) 0.000 0.000 0.001(4)

loop_
_atom_type_symbol
_atom_type_description
_atom_type_scat_dispersion_real
_atom_type_scat_dispersion_imag
_atom_type_scat_source
C C 0.0033 0.0016 'International Tables Vol C Tables 4.2.6.8 and 6.1.1.4'
H H 0.0000 0.0000 'International Tables Vol C Tables 4.2.6.8 and 6.1.1.4'
N N 0.0061 0.0033 'International Tables Vol C Tables 4.2.6.8 and 6.1.1.4'
O O 0.0106 0.0060 'International Tables Vol C Tables 4.2.6.8 and 6.1.1.4'
Ni Ni 0.3393 1.1124 'International Tables Vol C Tables 4.2.6.8 and 6.1.1.4'
Cl Cl 0.1484 0.1585 'International Tables Vol C Tables 4.2.6.8 and 6.1.1.4'

loop_
_geom_angle_atom_site_label_1
_geom_angle_atom_site_label_2
_geom_angle_atom_site_label_3
_geom_angle
_geom_angle_site_symmetry_1
_geom_angle_site_symmetry_3
_geom_angle_publ_flag
O11 Ni1 O11 103.7(4) . 2_665 ?
O11 Ni1 O11 179.998(2) . 5_666 ?
O11 Ni1 O11 76.3(4) 2_665 5_666 ?
O11 Ni1 O11 76.3(4) . 6_556 ?
O11 Ni1 O11 179.998(1) 2_665 6_556 ?
O11 Ni1 O11 103.7(4) 5_666 6_556 ?
O11 Ni1 O3 94.2(2) . 5_666 ?
O11 Ni1 O3 85.8(2) 2_665 5_666 ?
O11 Ni1 O3 85.8(2) 5_666 5_666 ?
O11 Ni1 O3 94.2(2) 6_556 5_666 ?
O11 Ni1 O3 85.8(2) . . ?
O11 Ni1 O3 94.2(2) 2_665 . ?
O11 Ni1 O3 94.2(2) 5_666 . ?
O11 Ni1 O3 85.8(2) 6_556 . ?
O3 Ni1 O3 180.0(4) 5_666 . ?
O11 Ni1 Ni4 137.92(17) . 5_666 ?
O11 Ni1 Ni4 42.08(17) 2_665 5_666 ?
O11 Ni1 Ni4 42.09(17) 5_666 5_666 ?
O11 Ni1 Ni4 137.92(17) 6_556 5_666 ?
O3 Ni1 Ni4 65.4(2) 5_666 5_666 ?
O3 Ni1 Ni4 114.6(2) . 5_666 ?
O11 Ni1 Ni4 42.08(17) . . ?
O11 Ni1 Ni4 137.92(17) 2_665 . ?
O11 Ni1 Ni4 137.92(17) 5_666 . ?
O11 Ni1 Ni4 42.08(17) 6_556 . ?
O3 Ni1 Ni4 114.6(2) 5_666 . ?
O3 Ni1 Ni4 65.4(2) . . ?
Ni4 Ni1 Ni4 180.0 5_666 . ?
O31 Ni2 O31 100.3(3) 2_565 . ?
O31 Ni2 O31 79.7(3) 2_565 5_566 ?
O31 Ni2 O31 179.998(1) . 5_566 ?
O31 Ni2 O31 180.0(3) 2_565 6_556 ?
O31 Ni2 O31 79.7(3) . 6_556 ?
O31 Ni2 O31 100.3(3) 5_566 6_556 ?
O31 Ni2 O4 94.0(2) 2_565 . ?
O31 Ni2 O4 86.0(3) . . ?
O31 Ni2 O4 94.0(2) 5_566 . ?
O31 Ni2 O4 86.0(3) 6_556 . ?
O31 Ni2 O4 86.0(3) 2_565 5_566 ?
O31 Ni2 O4 94.0(2) . 5_566 ?
O31 Ni2 O4 86.0(3) 5_566 5_566 ?
O31 Ni2 O4 94.0(2) 6_556 5_566 ?
O4 Ni2 O4 179.998(1) . 5_566 ?
O31 Ni2 Ni3 42.64(16) 2_565 5_566 ?
O31 Ni2 Ni3 137.36(16) . 5_566 ?
O31 Ni2 Ni3 42.64(16) 5_566 5_566 ?
O31 Ni2 Ni3 137.36(16) 6_556 5_566 ?
O4 Ni2 Ni3 111.8(3) . 5_566 ?
O4 Ni2 Ni3 68.2(3) 5_566 5_566 ?
O31 Ni2 Ni3 137.36(16) 2_565 . ?
O31 Ni2 Ni3 42.64(16) . . ?
O31 Ni2 Ni3 137.36(16) 5_566 . ?
O31 Ni2 Ni3 42.64(16) 6_556 . ?
O4 Ni2 Ni3 68.2(3) . . ?
O4 Ni2 Ni3 111.8(3) 5_566 . ?
Ni3 Ni2 Ni3 180.0 5_566 . ?
N39 Ni3 N39 98.9(4) 6_556 . ?
N39 Ni3 O31 90.3(3) 6_556 6_556 ?
N39 Ni3 O31 170.4(3) . 6_556 ?
N39 Ni3 O31 170.4(3) 6_556 . ?
N39 Ni3 O31 90.3(3) . . ?
O31 Ni3 O31 80.4(3) 6_556 . ?
N39 Ni3 N5 97.0(3) 6_556 . ?
N39 Ni3 N5 97.0(3) . . ?
O31 Ni3 N5 84.2(3) 6_556 . ?
O31 Ni3 N5 84.2(3) . . ?
N39 Ni3 O1 91.6(2) 6_556 . ?
N39 Ni3 O1 91.6(2) . . ?
O31 Ni3 O1 85.7(2) 6_556 . ?
O31 Ni3 O1 85.7(2) . . ?
N5 Ni3 O1 166.8(4) . . ?
N39 Ni3 Ni2 129.2(2) 6_556 . ?
N39 Ni3 Ni2 129.2(2) . . ?
O31 Ni3 Ni2 43.03(16) 6_556 . ?
O31 Ni3 Ni2 43.03(16) . . ?
N5 Ni3 Ni2 65.6(3) . . ?
O1 Ni3 Ni2 101.2(2) . . ?
O11 Ni4 O11 78.5(4) 6_556 . ?
O11 Ni4 N2 87.7(3) 6_556 . ?
O11 Ni4 N2 87.7(3) . . ?
O11 Ni4 N19 91.7(3) 6_556 6_556 ?
O11 Ni4 N19 169.5(3) . 6_556 ?
N2 Ni4 N19 95.8(3) . 6_556 ?
O11 Ni4 N19 169.5(3) 6_556 . ?
O11 Ni4 N19 91.7(3) . . ?
N2 Ni4 N19 95.8(3) . . ?
N19 Ni4 N19 97.7(5) 6_556 . ?
O11 Ni4 Ni1 43.39(17) 6_556 . ?
O11 Ni4 Ni1 43.39(17) . . ?
N2 Ni4 Ni1 66.9(3) . . ?
N19 Ni4 Ni1 129.6(3) 6_556 . ?
N19 Ni4 Ni1 129.6(3) . . ?
O11 C12 C13 120.8(8) . . ?
O11 C12 C17 121.0(9) . . ?
C13 C12 C17 118.2(10) . . ?
C12 C13 C14 120.2(9) . . ?
C15 C14 C13 121.1(11) . . ?
C14 C15 C16 119.3(11) . . ?
C17 C16 C15 122.0(11) . . ?
C16 C17 C12 119.0(11) . . ?
C16 C17 C18 117.1(10) . . ?
C12 C17 C18 123.7(10) . . ?
N19 C18 C17 129.4(10) . . ?
N19 C20 C21 113.1(11) . . ?
C20 C21 C20 113.4(12) . 6_556 ?
O31 C32 C37 122.0(8) . . ?
O31 C32 C33 120.6(8) . . ?
C37 C32 C33 117.3(9) . . ?
C34 C33 C32 123.0(10) . . ?
C33 C34 C35 119.7(10) . . ?
C36 C35 C34 118.6(10) . . ?
C35 C36 C37 122.6(10) . . ?
C36 C37 C32 118.7(9) . . ?
C36 C37 C38 116.9(9) . . ?
C32 C37 C38 124.4(8) . . ?
N39 C38 C37 127.4(8) . . ?
C41 C40 N39 118.7(10) . . ?
C40 C41 C40 138.7(15) . 6_556 ?
C18 N19 C20 118.8(9) . . ?
C18 N19 Ni4 122.1(7) . . ?
C20 N19 Ni4 119.0(8) . . ?
C38 N39 C40 116.1(8) . . ?
C38 N39 Ni3 123.3(6) . . ?
C40 N39 Ni3 120.4(7) . . ?
O6 N5 O4 112.9(11) . . ?
O6 N5 Ni3 130.9(10) . . ?
O4 N5 Ni3 116.2(7) . . ?
O1 N2 O3 117.8(9) . . ?
O1 N2 Ni4 124.9(8) . . ?
O3 N2 Ni4 117.3(7) . . ?
C12 O11 Ni4 127.7(6) . . ?
C12 O11 Ni1 137.6(6) . . ?
Ni4 O11 Ni1 94.5(3) . . ?
N2 O3 Ni1 110.5(6) . . ?
C32 O31 Ni3 125.8(5) . . ?
C32 O31 Ni2 139.5(5) . . ?
Ni3 O31 Ni2 94.3(2) . . ?
N5 O4 Ni2 110.1(7) . . ?
N2 O1 Ni3 136.5(7) . . ?
Cl83 C81 Cl82 107.7(11) . . ?
Cl83 C81 Cl82 88.1(9) . 6_556 ?
Cl82 C81 Cl82 19.7(3) . 6_556 ?
Cl82 Cl82 C81 107.7(7) 6_556 . ?
Cl82 Cl82 C81 52.6(6) 6_556 6_556 ?
C81 Cl82 C81 55.2(12) . 6_556 ?
Cl83 Cl83 C81 114.0(11) 6_556 6_556 ?
Cl83 Cl83 C81 36.0(7) 6_556 . ?
C81 Cl83 C81 78.0(17) 6_556 . ?

loop_
_geom_bond_atom_site_label_1
_geom_bond_atom_site_label_2
_geom_bond_distance
_geom_bond_site_symmetry_2
_geom_bond_publ_flag
Ni1 O11 2.039(6) . ?
Ni1 O11 2.039(6) 2_665 ?
Ni1 O11 2.039(6) 5_666 ?
Ni1 O11 2.039(6) 6_556 ?
Ni1 O3 2.128(8) 5_666 ?
Ni1 O3 2.128(8) . ?
Ni1 Ni4 2.9584(16) 5_666 ?
Ni1 Ni4 2.9584(16) . ?
Ni2 O31 2.026(6) 2_565 ?
Ni2 O31 2.026(6) . ?
Ni2 O31 2.026(6) 5_566 ?
Ni2 O31 2.026(6) 6_556 ?
Ni2 O4 2.090(9) . ?
Ni2 O4 2.090(9) 5_566 ?
Ni2 Ni3 2.9608(15) 5_566 ?
Ni2 Ni3 2.9609(15) . ?
Ni3 N39 2.003(8) 6_556 ?
Ni3 N39 2.003(8) . ?
Ni3 O31 2.011(6) 6_556 ?
Ni3 O31 2.011(6) . ?
Ni3 N5 2.087(10) . ?
Ni3 O1 2.154(8) . ?
Ni4 O11 1.989(6) 6_556 ?
Ni4 O11 1.989(6) . ?
Ni4 N2 2.001(10) . ?
Ni4 N19 2.003(9) 6_556 ?
Ni4 N19 2.003(9) . ?
C12 O11 1.318(11) . ?
C12 C13 1.394(13) . ?
C12 C17 1.427(13) . ?
C13 C14 1.423(15) . ?
C14 C15 1.346(15) . ?
C15 C16 1.386(17) . ?
C16 C17 1.394(17) . ?
C17 C18 1.453(16) . ?
C18 N19 1.269(15) . ?
C20 N19 1.481(12) . ?
C20 C21 1.504(14) . ?
C21 C20 1.505(14) 6_556 ?
C32 O31 1.305(11) . ?
C32 C37 1.409(13) . ?
C32 C33 1.422(12) . ?
C33 C34 1.340(14) . ?
C34 C35 1.402(15) . ?
C35 C36 1.381(15) . ?
C36 C37 1.390(13) . ?
C37 C38 1.440(12) . ?
C38 N39 1.286(11) . ?
C40 C41 1.385(12) . ?
C40 N39 1.463(12) . ?
C41 C40 1.385(12) 6_556 ?
N5 O6 1.214(14) . ?
N5 O4 1.321(14) . ?
N2 O1 1.236(12) . ?
N2 O3 1.289(12) . ?
C81 Cl83 1.78(2) . ?
C81 Cl82 1.85(2) . ?
C81 Cl82 2.21(2) 6_556 ?
Cl82 Cl82 0.782(8) 6_556 ?
Cl82 C81 2.21(2) 6_556 ?
Cl83 Cl83 0.977(10) 6_556 ?
Cl83 C81 1.15(2) 6_556 ?
